data_7114449
loop_
_publ_author_name
'Rogez, Guillaume'
'Marvilliers, Arnaud'
'Sarr, Papa'
'Parsons, Simon'
'Teat, Simon J.'
'Ricard, Louis'
'Mallah, Talal'

_publ_section_title
;
 Tuning the optical properties of Prussian blue-like complexes
;
_journal_issue 14
_journal_name_full 'Chemical Communications'
_journal_page_first 1460
_journal_paper_doi 10.1039/b202288e
_journal_year 2002
_chemical_formula_sum 'C22 H22 Cl Fe N3 O2'
_chemical_formula_weight 451.73
_chemical_name_systematic
; 
? 
;
_space_group_IT_number 14
_symmetry_cell_setting monoclinic
_symmetry_space_group_name_Hall '-P 2yn'
_symmetry_space_group_name_H-M 'P 1 21/n 1'
_atom_sites_solution_hydrogens geom
_atom_sites_solution_primary direct
_atom_sites_solution_secondary difmap
_audit_creation_method SHELXL-97
_cell_angle_alpha 90.00
_cell_angle_beta 97.809(3)
_cell_angle_gamma 90.00
_cell_formula_units_Z 4
_cell_length_a 13.889(2)
_cell_length_b 7.6512(11)
_cell_length_c 18.908(3)
_cell_measurement_reflns_used 9010
_cell_measurement_temperature 150(2)
_cell_measurement_theta_max 30
_cell_measurement_theta_min 3
_cell_volume 1990.7(5)
_computing_structure_refinement 'SHELXL-97 (Sheldrick, 1997)'
_computing_structure_solution 'SHELXS-97 (Sheldrick, 1990)'
_diffrn_ambient_temperature 150(2)
_diffrn_measured_fraction_theta_full 0.910
_diffrn_measured_fraction_theta_max 0.910
_diffrn_measurement_device_type 'Bruker smart, st 9.8, Daresbury'
_diffrn_measurement_method omega
_diffrn_radiation_monochromator silicon
_diffrn_radiation_source 'fine-focus sealed tube'
_diffrn_radiation_type Synchrotron
_diffrn_radiation_wavelength 0.68840
_diffrn_reflns_av_R_equivalents 0.1140
_diffrn_reflns_av_sigmaI/netI 0.1659
_diffrn_reflns_limit_h_max 19
_diffrn_reflns_limit_h_min -18
_diffrn_reflns_limit_k_max 9
_diffrn_reflns_limit_k_min -10
_diffrn_reflns_limit_l_max 19
_diffrn_reflns_limit_l_min -26
_diffrn_reflns_number 13653
_diffrn_reflns_theta_full 29.40
_diffrn_reflns_theta_max 29.40
_diffrn_reflns_theta_min 1.89
_exptl_absorpt_coefficient_mu 0.916
_exptl_absorpt_correction_T_max 0.962
_exptl_absorpt_correction_T_min 0.526
_exptl_absorpt_correction_type Sadabs
_exptl_crystal_colour Black
_exptl_crystal_density_diffrn 1.507
_exptl_crystal_density_method 'not measured'
_exptl_crystal_description lath
_exptl_crystal_F_000 936
_exptl_crystal_size_max 0.16
_exptl_crystal_size_mid 0.06
_exptl_crystal_size_min 0.04
_refine_diff_density_max 1.093
_refine_diff_density_min -0.815
_refine_diff_density_rms 0.115
_refine_ls_extinction_coef 0.0025(10)
_refine_ls_extinction_expression Fc^*^=kFc[1+0.001xFc^2^\l^3^/sin(2\q)]^-1/4^
_refine_ls_extinction_method SHELXL
_refine_ls_goodness_of_fit_ref 0.844
_refine_ls_hydrogen_treatment riding
_refine_ls_matrix_type full
_refine_ls_number_parameters 263
_refine_ls_number_reflns 5496
_refine_ls_number_restraints 0
_refine_ls_restrained_S_all 0.844
_refine_ls_R_factor_all 0.1008
_refine_ls_R_factor_gt 0.0599
_refine_ls_shift/su_max 0.002
_refine_ls_shift/su_mean 0.000
_refine_ls_structure_factor_coef Fsqd
_refine_ls_weighting_details 'calc w=1/[\s^2^(Fo^2^)+(0.0362P)^2^+0.0000P] where P=(Fo^2^+2Fc^2^)/3'
_refine_ls_weighting_scheme calc
_refine_ls_wR_factor_gt 0.1177
_refine_ls_wR_factor_ref 0.1248
_reflns_number_gt 3269
_reflns_number_total 5496
_reflns_threshold_expression >2sigma(I)
_cod_data_source_file b202288e.txt
_cod_data_source_block fe3lcl
_cod_depositor_comments
;
The following automatic conversions were performed:
'_atom_site_symetry_multiplicity' tag replaced with
'_atom_site_symmetry_multiplicity'.

Automatic conversion script
Id: cif_correct_tags 1440 2010-10-19 06:21:57Z saulius 

The following automatic conversions were performed:

'_symmetry_cell_setting' value 'Monoclinic' changed to 'monoclinic'
according to
/usr/data/users/saulius/automatic-downloads/retrospective/RSC/lib/dictionaries/cif_core.dic
dictionary named 'cif_core.dic' version 2.4.2 from 2011-04-26.

Automatic conversion script
Id: cif_fix_values 2281 2013-09-26 08:29:07Z andrius 

The following automatic conversions were performed:

'_atom_sites_solution_hydrogens' value 'geometric' was changed to
'geom'.

Automatic conversion script
Id: cif_fix_values 6452 2018-10-05 10:23:21Z andrius 
;
_cod_original_sg_symbol_H-M P21/n
_cod_database_code 7114449

loop_
_symmetry_equiv_pos_as_xyz
'x, y, z'
'-x+1/2, y+1/2, -z+1/2'
'-x, -y, -z'
'x-1/2, -y-1/2, z-1/2'

loop_
_atom_site_label
_atom_site_type_symbol
_atom_site_fract_x
_atom_site_fract_y
_atom_site_fract_z
_atom_site_U_iso_or_equiv
_atom_site_adp_type
_atom_site_occupancy
_atom_site_symmetry_multiplicity
_atom_site_calc_flag
_atom_site_refinement_flags
Fe1 Fe 0.75918(3) 0.57622(5) 0.00725(2) 0.02117(13) Uani 1 1 d .
Cl1 Cl 0.87823(6) 0.35928(10) 0.04989(5) 0.02883(19) Uani 1 1 d .
C1 C 0.6529(2) 0.5674(4) 0.13248(17) 0.0233(6) Uani 1 1 d .
O1 O 0.66990(16) 0.5107(3) 0.06908(13) 0.0268(5) Uani 1 1 d .
C2 C 0.5599(2) 0.5391(4) 0.1526(2) 0.0286(7) Uani 1 1 d .
H2 H 0.5124 0.4780 0.1212 0.034 Uiso 1 1 calc R
C3 C 0.5371(3) 0.5980(4) 0.2167(2) 0.0342(8) Uani 1 1 d .
H3 H 0.4736 0.5790 0.2286 0.041 Uiso 1 1 calc R
C4 C 0.6048(3) 0.6844(4) 0.2642(2) 0.0336(8) Uani 1 1 d .
H4 H 0.5891 0.7234 0.3089 0.040 Uiso 1 1 calc R
C5 C 0.6969(2) 0.7134(4) 0.24513(18) 0.0288(7) Uani 1 1 d .
H5 H 0.7438 0.7738 0.2775 0.035 Uiso 1 1 calc R
C6 C 0.7225(2) 0.6569(4) 0.18035(18) 0.0243(6) Uani 1 1 d .
C7 C 0.8226(2) 0.6938(4) 0.16165(18) 0.0262(6) Uani 1 1 d .
H7A H 0.8575 0.7724 0.1981 0.031 Uiso 1 1 calc R
H7B H 0.8596 0.5830 0.1623 0.031 Uiso 1 1 calc R
N8 N 0.81851(19) 0.7766(3) 0.08978(15) 0.0245(5) Uani 1 1 d .
C81 C 0.7585(2) 0.9386(4) 0.08567(19) 0.0274(7) Uani 1 1 d .
H81A H 0.8023 1.0412 0.0887 0.033 Uiso 1 1 calc R
H81B H 0.7225 0.9424 0.1274 0.033 Uiso 1 1 calc R
C82 C 0.6874(2) 0.9527(4) 0.01923(19) 0.0254(6) Uani 1 1 d .
C83 C 0.6349(2) 1.1049(4) 0.0047(2) 0.0305(7) Uani 1 1 d .
H83 H 0.6454 1.2027 0.0357 0.037 Uiso 1 1 calc R
C84 C 0.5669(3) 1.1126(5) -0.0557(2) 0.0367(9) Uani 1 1 d .
H84 H 0.5287 1.2147 -0.0663 0.044 Uiso 1 1 calc R
C85 C 0.5551(2) 0.9687(5) -0.1006(2) 0.0346(8) Uani 1 1 d .
H85 H 0.5087 0.9707 -0.1424 0.041 Uiso 1 1 calc R
C86 C 0.6116(2) 0.8234(4) -0.0837(2) 0.0288(7) Uani 1 1 d .
H86 H 0.6044 0.7261 -0.1152 0.035 Uiso 1 1 calc R
N87 N 0.67683(18) 0.8137(3) -0.02410(15) 0.0243(6) Uani 1 1 d .
C9 C 0.9185(2) 0.8163(4) 0.0738(2) 0.0306(7) Uani 1 1 d .
H9A H 0.9623 0.7169 0.0883 0.037 Uiso 1 1 calc R
H9B H 0.9441 0.9212 0.1007 0.037 Uiso 1 1 calc R
C10 C 0.9141(2) 0.8482(4) -0.0050(2) 0.0305(7) Uani 1 1 d .
H10A H 0.8699 0.9469 -0.0199 0.037 Uiso 1 1 calc R
H10B H 0.9796 0.8773 -0.0168 0.037 Uiso 1 1 calc R
N11 N 0.87808(19) 0.6874(3) -0.04197(15) 0.0251(5) Uani 1 1 d .
C12 C 0.8560(2) 0.7028(4) -0.12029(18) 0.0265(7) Uani 1 1 d .
H12A H 0.9101 0.7623 -0.1396 0.032 Uiso 1 1 calc R
H12B H 0.7962 0.7727 -0.1331 0.032 Uiso 1 1 calc R
C13 C 0.8421(2) 0.5224(4) -0.15120(18) 0.0238(6) Uani 1 1 d .
C14 C 0.8999(2) 0.4599(4) -0.19976(19) 0.0275(7) Uani 1 1 d .
H14 H 0.9484 0.5338 -0.2146 0.033 Uiso 1 1 calc R
C15 C 0.8888(3) 0.2919(5) -0.22727(19) 0.0314(7) Uani 1 1 d .
H15 H 0.9293 0.2510 -0.2604 0.038 Uiso 1 1 calc R
C16 C 0.8183(3) 0.1854(4) -0.20578(19) 0.0308(7) Uani 1 1 d .
H16 H 0.8104 0.0701 -0.2243 0.037 Uiso 1 1 calc R
C17 C 0.7585(2) 0.2442(4) -0.15747(19) 0.0283(7) Uani 1 1 d .
H17 H 0.7096 0.1696 -0.1438 0.034 Uiso 1 1 calc R
C18 C 0.7701(2) 0.4123(4) -0.12904(17) 0.0235(6) Uani 1 1 d .
O18 O 0.71419(15) 0.4679(3) -0.08094(13) 0.0262(5) Uani 1 1 d .

loop_
_atom_site_aniso_label
_atom_site_aniso_U_11
_atom_site_aniso_U_22
_atom_site_aniso_U_33
_atom_site_aniso_U_23
_atom_site_aniso_U_13
_atom_site_aniso_U_12
Fe1 0.0265(2) 0.01839(19) 0.0203(2) -0.00215(17) 0.00940(17) -0.00720(17)
Cl1 0.0331(4) 0.0253(3) 0.0301(4) 0.0048(3) 0.0113(3) -0.0032(3)
C1 0.0347(15) 0.0171(12) 0.0200(14) -0.0007(11) 0.0106(13) -0.0009(12)
O1 0.0335(11) 0.0265(10) 0.0231(12) -0.0074(9) 0.0135(10) -0.0102(9)
C2 0.0336(16) 0.0233(15) 0.0307(19) 0.0008(12) 0.0107(14) -0.0041(12)
C3 0.0348(17) 0.0316(17) 0.040(2) 0.0011(14) 0.0194(16) 0.0017(14)
C4 0.048(2) 0.0317(16) 0.0248(18) -0.0010(13) 0.0187(16) 0.0085(14)
C5 0.0406(18) 0.0256(14) 0.0203(16) 0.0006(12) 0.0047(14) 0.0021(13)
C6 0.0307(16) 0.0211(14) 0.0217(16) 0.0019(11) 0.0054(13) 0.0004(12)
C7 0.0291(15) 0.0274(14) 0.0222(17) 0.0000(12) 0.0040(13) -0.0044(12)
N8 0.0302(13) 0.0210(11) 0.0234(14) -0.0028(10) 0.0076(11) -0.0082(10)
C81 0.0384(17) 0.0176(13) 0.0272(17) -0.0050(12) 0.0088(14) -0.0077(12)
C82 0.0295(15) 0.0220(14) 0.0280(17) -0.0005(11) 0.0157(13) -0.0091(11)
C83 0.0340(17) 0.0256(16) 0.036(2) 0.0003(13) 0.0212(15) -0.0026(12)
C84 0.0329(18) 0.0340(18) 0.047(2) 0.0101(15) 0.0191(17) 0.0027(13)
C85 0.0273(16) 0.049(2) 0.030(2) 0.0085(15) 0.0117(14) -0.0012(14)
C86 0.0264(15) 0.0355(17) 0.0263(18) -0.0037(13) 0.0103(14) -0.0076(13)
N87 0.0261(13) 0.0235(12) 0.0252(15) -0.0004(10) 0.0108(11) -0.0068(10)
C9 0.0317(16) 0.0333(16) 0.0286(19) -0.0066(13) 0.0109(14) -0.0128(13)
C10 0.0332(16) 0.0254(15) 0.036(2) -0.0043(13) 0.0160(15) -0.0128(13)
N11 0.0316(13) 0.0239(12) 0.0215(14) -0.0013(10) 0.0104(11) -0.0110(10)
C12 0.0332(16) 0.0265(14) 0.0222(17) 0.0023(12) 0.0127(14) -0.0099(12)
C13 0.0267(14) 0.0269(14) 0.0190(16) 0.0011(11) 0.0076(13) -0.0030(11)
C14 0.0291(15) 0.0318(16) 0.0227(17) 0.0028(12) 0.0078(13) -0.0033(12)
C15 0.0354(17) 0.0405(18) 0.0197(17) -0.0039(13) 0.0093(14) -0.0014(14)
C16 0.0393(18) 0.0301(15) 0.0241(17) -0.0072(12) 0.0085(15) -0.0041(13)
C17 0.0328(17) 0.0287(15) 0.0248(18) -0.0032(12) 0.0090(14) -0.0081(13)
C18 0.0247(14) 0.0290(14) 0.0177(15) 0.0004(12) 0.0060(12) -0.0037(12)
O18 0.0265(11) 0.0278(11) 0.0270(13) -0.0068(9) 0.0135(9) -0.0081(8)

loop_
_atom_type_symbol
_atom_type_description
_atom_type_scat_dispersion_real
_atom_type_scat_dispersion_imag
_atom_type_scat_source
C C 0.0033 0.0016 'International Tables Vol C Tables 4.2.6.8 and 6.1.1.4'
H H 0.0000 0.0000 'International Tables Vol C Tables 4.2.6.8 and 6.1.1.4'
N N 0.0061 0.0033 'International Tables Vol C Tables 4.2.6.8 and 6.1.1.4'
O O 0.0106 0.0060 'International Tables Vol C Tables 4.2.6.8 and 6.1.1.4'
Cl Cl 0.1484 0.1585 'International Tables Vol C Tables 4.2.6.8 and 6.1.1.4'
Fe Fe 0.3463 0.8444 'International Tables Vol C Tables 4.2.6.8 and 6.1.1.4'

loop_
_geom_angle_atom_site_label_1
_geom_angle_atom_site_label_2
_geom_angle_atom_site_label_3
_geom_angle
O1 Fe1 O18 105.31(9)
O1 Fe1 N11 166.22(10)
O18 Fe1 N11 88.46(10)
O1 Fe1 N87 91.45(10)
O18 Fe1 N87 91.56(10)
N11 Fe1 N87 87.64(10)
O1 Fe1 N8 87.77(10)
O18 Fe1 N8 162.08(10)
N11 Fe1 N8 78.68(10)
N87 Fe1 N8 75.64(10)
O1 Fe1 Cl1 95.09(8)
O18 Fe1 Cl1 97.06(7)
N11 Fe1 Cl1 83.45(8)
N87 Fe1 Cl1 167.41(7)
N8 Fe1 Cl1 93.84(7)
O1 C1 C6 123.3(3)
O1 C1 C2 118.4(3)
C6 C1 C2 118.3(3)
C1 O1 Fe1 133.40(19)
C3 C2 C1 121.3(3)
C2 C3 C4 120.9(3)
C3 C4 C5 118.6(3)
C6 C5 C4 122.2(3)
C5 C6 C1 118.8(3)
C5 C6 C7 120.2(3)
C1 C6 C7 121.0(3)
N8 C7 C6 111.7(3)
C81 N8 C9 110.4(2)
C81 N8 C7 110.6(3)
C9 N8 C7 110.5(3)
C81 N8 Fe1 112.27(19)
C9 N8 Fe1 105.1(2)
C7 N8 Fe1 107.80(17)
N8 C81 C82 113.9(3)
N87 C82 C83 122.4(3)
N87 C82 C81 117.6(3)
C83 C82 C81 120.0(3)
C84 C83 C82 119.0(3)
C83 C84 C85 118.9(3)
C86 C85 C84 119.0(3)
N87 C86 C85 122.4(3)
C82 N87 C86 118.2(3)
C82 N87 Fe1 119.0(2)
C86 N87 Fe1 122.7(2)
N8 C9 C10 108.8(3)
N11 C10 C9 107.5(3)
C10 N11 C12 114.9(3)
C10 N11 Fe1 110.7(2)
C12 N11 Fe1 113.22(19)
N11 C12 C13 108.4(3)
C14 C13 C18 119.2(3)
C14 C13 C12 121.4(3)
C18 C13 C12 119.4(3)
C13 C14 C15 121.6(3)
C16 C15 C14 119.0(3)
C15 C16 C17 121.0(3)
C16 C17 C18 120.3(3)
O18 C18 C17 120.4(3)
O18 C18 C13 120.7(3)
C17 C18 C13 118.9(3)
C18 O18 Fe1 125.73(19)

loop_
_geom_bond_atom_site_label_1
_geom_bond_atom_site_label_2
_geom_bond_distance
Fe1 O1 1.884(2)
Fe1 O18 1.891(2)
Fe1 N11 2.176(3)
Fe1 N87 2.185(3)
Fe1 N8 2.262(3)
Fe1 Cl1 2.4035(9)
C1 O1 1.326(4)
C1 C6 1.409(4)
C1 C2 1.411(5)
C2 C3 1.370(5)
C3 C4 1.378(6)
C4 C5 1.393(5)
C5 C6 1.390(5)
C6 C7 1.507(5)
C7 N8 1.493(4)
N8 C81 1.490(4)
N8 C9 1.492(4)
C81 C82 1.492(5)
C82 N87 1.339(4)
C82 C83 1.382(5)
C83 C84 1.380(6)
C84 C85 1.386(6)
C85 C86 1.373(5)
C86 N87 1.349(5)
C9 C10 1.502(5)
C10 N11 1.469(4)
N11 C12 1.476(4)
C12 C13 1.502(4)
C13 C14 1.384(5)
C13 C18 1.414(4)
C14 C15 1.387(5)
C15 C16 1.377(5)
C16 C17 1.390(5)
C17 C18 1.395(5)
C18 O18 1.342(4)
